data_7156042
loop_
_publ_author_name
'Shoji, Taku'
'Tanaka, Miwa'
'Takagaki, Sho'
'Miura, Kota'
'Ohta, Akira'
'Sekiguchi, Ryuta'
'Ito, Shunji'
'Mori, Shigeki'
'Okujima, Tetsuo'

_publ_section_title
;
 Synthesis of azulene-substituted benzofurans and isocoumarins via
 intramolecular cyclization of 1-ethynylazulenes, and their structural and
 optical properties.
;
_journal_issue 3
_journal_name_full 'Organic &amp; biomolecular chemistry'
_journal_page_first 480
_journal_page_last 489
_journal_paper_doi 10.1039/c7ob02861j
_journal_volume 16
_journal_year 2018
_chemical_formula_moiety 'C21 H13 I O4'
_chemical_formula_sum 'C21 H13 I O4'
_chemical_formula_weight 456.21
_space_group_crystal_system triclinic
_space_group_IT_number 2
_space_group_name_Hall '-P 1'
_space_group_name_H-M_alt 'P -1'
_symmetry_space_group_name_Hall '-P 1'
_symmetry_space_group_name_H-M 'P -1'
_atom_sites_solution_hydrogens geom
_atom_sites_solution_primary direct
_atom_sites_solution_secondary difmap
_audit_creation_method SHELXL-2016/6
_audit_update_record
;
2017-04-18 deposited with the CCDC.
2017-12-21 downloaded from the CCDC.
;
_cell_angle_alpha 103.6260(17)
_cell_angle_beta 100.7920(17)
_cell_angle_gamma 99.5738(17)
_cell_formula_units_Z 4
_cell_length_a 7.76154(16)
_cell_length_b 14.0693(3)
_cell_length_c 16.6303(3)
_cell_measurement_reflns_used 18691
_cell_measurement_temperature 100(2)
_cell_measurement_theta_max 31.26
_cell_measurement_theta_min 1.75
_cell_volume 1691.05(6)
_computing_cell_refinement 'CrysAlisPro 1.171.38.41 (Rigaku OD, 2015)'
_computing_data_collection 'CrystalClear (Rigaku Inc., 2008)'
_computing_data_reduction 'CrysAlisPro 1.171.38.41 (Rigaku OD, 2015)'
_computing_molecular_graphics 'CrystalStructure 4.2.4 (Rigaku, 2016)'
_computing_publication_material 'CrystalStructure 4.2.4'
_computing_structure_refinement 'SHELXL-2016/6 (Sheldrick, 2016)'
_computing_structure_solution 'SHELXT 2014/5 (Sheldrick, 2014)'
_diffrn_ambient_temperature 100(2)
_diffrn_detector_area_resol_mean 7.111
_diffrn_measured_fraction_theta_full 1.000
_diffrn_measured_fraction_theta_max 0.996
_diffrn_measurement_device_type 'Rigaku Saturn724'
_diffrn_measurement_method \w
_diffrn_radiation_type MoK\a
_diffrn_radiation_wavelength 0.71075
_diffrn_reflns_av_R_equivalents 0.0443
_diffrn_reflns_av_unetI/netI 0.0439
_diffrn_reflns_Laue_measured_fraction_full 1.000
_diffrn_reflns_Laue_measured_fraction_max 0.996
_diffrn_reflns_limit_h_max 10
_diffrn_reflns_limit_h_min -10
_diffrn_reflns_limit_k_max 18
_diffrn_reflns_limit_k_min -18
_diffrn_reflns_limit_l_max 21
_diffrn_reflns_limit_l_min -21
_diffrn_reflns_number 28239
_diffrn_reflns_point_group_measured_fraction_full 1.000
_diffrn_reflns_point_group_measured_fraction_max 0.996
_diffrn_reflns_theta_full 25.242
_diffrn_reflns_theta_max 27.996
_diffrn_reflns_theta_min 2.259
_diffrn_source 'Varimax 50 kV 24 mA Rotating anode'
_exptl_absorpt_coefficient_mu 1.918
_exptl_absorpt_correction_T_max 0.962
_exptl_absorpt_correction_T_min 0.864
_exptl_absorpt_correction_type multi-scan
_exptl_absorpt_process_details
;
CrysAlisPro 1.171.38.41 (Rigaku Oxford Diffraction, 2015)
Empirical absorption correction using spherical harmonics,
 implemented in SCALE3 ABSPACK scaling algorithm.
;
_exptl_crystal_colour red
_exptl_crystal_density_diffrn 1.792
_exptl_crystal_density_method 'not measured'
_exptl_crystal_description block
_exptl_crystal_F_000 896
_exptl_crystal_size_max 0.040
_exptl_crystal_size_mid 0.020
_exptl_crystal_size_min 0.020
_refine_diff_density_max 1.813
_refine_diff_density_min -0.508
_refine_diff_density_rms 0.115
_refine_ls_extinction_method none
_refine_ls_goodness_of_fit_ref 1.024
_refine_ls_hydrogen_treatment constr
_refine_ls_matrix_type full
_refine_ls_number_parameters 471
_refine_ls_number_reflns 8138
_refine_ls_number_restraints 0
_refine_ls_restrained_S_all 1.024
_refine_ls_R_factor_all 0.0418
_refine_ls_R_factor_gt 0.0332
_refine_ls_shift/su_max 0.002
_refine_ls_shift/su_mean 0.000
_refine_ls_structure_factor_coef Fsqd
_refine_ls_weighting_details 'w=1/[\s^2^(Fo^2^)+(0.0258P)^2^+2.4452P] where P=(Fo^2^+2Fc^2^)/3'
_refine_ls_weighting_scheme calc
_refine_ls_wR_factor_gt 0.0686
_refine_ls_wR_factor_ref 0.0719
_reflns_Friedel_coverage 0.000
_reflns_number_gt 6953
_reflns_number_total 8138
_reflns_threshold_expression 'I > 2\s(I)'
_cod_data_source_file c7ob02861j2.cif
_cod_data_source_block shelxl_CCDC2
_cod_depositor_comments 'Adding full bibliography for 7156040--7156045.cif.'
_cod_database_code 7156042
_shelx_shelxl_version_number 2016/6
_shelx_space_group_comment
;
The symmetry employed for this shelxl refinement is uniquely defined
by the following loop, which should always be used as a source of
symmetry information in preference to the above space-group names.
They are only intended as comments.
;
_shelx_estimated_absorpt_t_min 0.927
_shelx_estimated_absorpt_t_max 0.963

loop_
_space_group_symop_operation_xyz
'x, y, z'
'-x, -y, -z'

loop_
_atom_site_label
_atom_site_type_symbol
_atom_site_fract_x
_atom_site_fract_y
_atom_site_fract_z
_atom_site_U_iso_or_equiv
_atom_site_adp_type
_atom_site_occupancy
_atom_site_site_symmetry_order
_atom_site_calc_flag
_atom_site_refinement_flags_posn
_atom_site_refinement_flags_adp
I1 I -0.10177(3) 0.53761(2) 0.62323(2) 0.01560(6) Uani 1 1 d . .
I2 I 0.57353(3) 0.16741(2) 0.92419(2) 0.01497(6) Uani 1 1 d . .
O1 O 0.0925(3) 1.07559(16) 0.79013(14) 0.0184(5) Uani 1 1 d . .
O2 O 0.1000(3) 1.01407(15) 0.90356(14) 0.0153(5) Uani 1 1 d . .
O3 O 0.3115(3) 0.66977(15) 0.85447(13) 0.0136(4) Uani 1 1 d . .
O4 O 0.4599(3) 0.61959(17) 0.95652(14) 0.0217(5) Uani 1 1 d . .
O5 O 0.6942(3) 0.59296(16) 0.81801(14) 0.0212(5) Uani 1 1 d . .
O6 O 0.8602(3) 0.52551(16) 0.90620(14) 0.0200(5) Uani 1 1 d . .
O7 O 0.6645(3) 0.09503(15) 0.67092(13) 0.0149(4) Uani 1 1 d . .
O8 O 0.7402(4) -0.02827(17) 0.58634(14) 0.0247(6) Uani 1 1 d . .
C1 C 0.1464(4) 0.9116(2) 0.78169(19) 0.0116(6) Uani 1 1 d . .
C2 C 0.1481(4) 0.8309(2) 0.81732(19) 0.0110(6) Uani 1 1 d . .
H2 H 0.131886 0.831725 0.872675 0.013 Uiso 1 1 calc R U
C3 C 0.1773(4) 0.7486(2) 0.75896(19) 0.0117(6) Uani 1 1 d . .
C4 C 0.2047(4) 0.7784(2) 0.68617(19) 0.0114(6) Uani 1 1 d . .
C5 C 0.2601(4) 0.7220(2) 0.61890(19) 0.0143(6) Uani 1 1 d . .
H5 H 0.278051 0.658148 0.623539 0.017 Uiso 1 1 calc R U
C6 C 0.2928(4) 0.7461(2) 0.5458(2) 0.0178(7) Uani 1 1 d . .
H6 H 0.335890 0.698161 0.508817 0.021 Uiso 1 1 calc R U
C7 C 0.2706(4) 0.8314(2) 0.5200(2) 0.0198(7) Uani 1 1 d . .
H7 H 0.293856 0.831759 0.465926 0.024 Uiso 1 1 calc R U
C8 C 0.2198(4) 0.9155(2) 0.5614(2) 0.0200(7) Uani 1 1 d . .
H8 H 0.209260 0.964233 0.530869 0.024 Uiso 1 1 calc R U
C9 C 0.1815(4) 0.9395(2) 0.6416(2) 0.0164(6) Uani 1 1 d . .
H9 H 0.153960 1.003344 0.659169 0.020 Uiso 1 1 calc R U
C10 C 0.1786(4) 0.8822(2) 0.69902(19) 0.0122(6) Uani 1 1 d . .
C11 C 0.1114(4) 1.0084(2) 0.82268(19) 0.0127(6) Uani 1 1 d . .
C12 C 0.0695(4) 1.1081(2) 0.9505(2) 0.0198(7) Uani 1 1 d . .
H12A H -0.030592 1.126088 0.916226 0.024 Uiso 1 1 calc R U
H12B H 0.178329 1.160847 0.963232 0.024 Uiso 1 1 calc R U
H12C H 0.040035 1.100836 1.003878 0.024 Uiso 1 1 calc R U
C13 C 0.1896(4) 0.6531(2) 0.77685(18) 0.0123(6) Uani 1 1 d . .
C14 C 0.3522(4) 0.5949(2) 0.88958(19) 0.0158(6) Uani 1 1 d . .
C15 C 0.2590(4) 0.4916(2) 0.84037(19) 0.0134(6) Uani 1 1 d . .
C16 C 0.2998(4) 0.4129(2) 0.8724(2) 0.0166(6) Uani 1 1 d . .
H16 H 0.385539 0.426306 0.924813 0.020 Uiso 1 1 calc R U
C17 C 0.2149(4) 0.3153(2) 0.8275(2) 0.0173(7) Uani 1 1 d . .
H17 H 0.242444 0.261549 0.849195 0.021 Uiso 1 1 calc R U
C18 C 0.0896(4) 0.2955(2) 0.7507(2) 0.0164(7) Uani 1 1 d . .
H18 H 0.032033 0.228146 0.720150 0.020 Uiso 1 1 calc R U
C19 C 0.0479(4) 0.3736(2) 0.7186(2) 0.0149(6) Uani 1 1 d . .
H19 H -0.038427 0.359438 0.666197 0.018 Uiso 1 1 calc R U
C20 C 0.1325(4) 0.4728(2) 0.76285(19) 0.0131(6) Uani 1 1 d . .
C21 C 0.0999(4) 0.5595(2) 0.73287(18) 0.0120(6) Uani 1 1 d . .
C22 C 0.6591(4) 0.4149(2) 0.78659(19) 0.0124(6) Uani 1 1 d . .
C23 C 0.7046(4) 0.3314(2) 0.80976(19) 0.0131(6) Uani 1 1 d . .
H23 H 0.789004 0.334277 0.860140 0.016 Uiso 1 1 calc R U
C24 C 0.6091(4) 0.2437(2) 0.74877(19) 0.0124(6) Uani 1 1 d . .
C25 C 0.4969(4) 0.2702(2) 0.68357(19) 0.0124(6) Uani 1 1 d . .
C26 C 0.3748(4) 0.2030(2) 0.61289(19) 0.0139(6) Uani 1 1 d . .
H26 H 0.372703 0.134111 0.607711 0.017 Uiso 1 1 calc R U
C27 C 0.2550(4) 0.2230(2) 0.54864(19) 0.0168(6) Uani 1 1 d . .
H27 H 0.177622 0.165856 0.507435 0.020 Uiso 1 1 calc R U
C28 C 0.2333(4) 0.3150(2) 0.5366(2) 0.0186(7) Uani 1 1 d . .
H28 H 0.144114 0.311962 0.487814 0.022 Uiso 1 1 calc R U
C29 C 0.3236(4) 0.4113(2) 0.5858(2) 0.0164(6) Uani 1 1 d . .
H29 H 0.292492 0.464341 0.563913 0.020 Uiso 1 1 calc R U
C30 C 0.4527(4) 0.4408(2) 0.66246(19) 0.0137(6) Uani 1 1 d . .
H30 H 0.493816 0.511134 0.686955 0.016 Uiso 1 1 calc R U
C31 C 0.5297(4) 0.3809(2) 0.70805(19) 0.0122(6) Uani 1 1 d . .
C32 C 0.7342(4) 0.5197(2) 0.83584(19) 0.0140(6) Uani 1 1 d . .
C33 C 0.9414(5) 0.6265(3) 0.9592(2) 0.0277(8) Uani 1 1 d . .
H33A H 0.850230 0.656209 0.983251 0.033 Uiso 1 1 calc R U
H33B H 0.990258 0.667016 0.924762 0.033 Uiso 1 1 calc R U
H33C H 1.038516 0.624613 1.005471 0.033 Uiso 1 1 calc R U
C34 C 0.6290(4) 0.1413(2) 0.74793(19) 0.0130(6) Uani 1 1 d . .
C35 C 0.6984(4) 0.0006(2) 0.6526(2) 0.0149(6) Uani 1 1 d . .
C36 C 0.6784(4) -0.0561(2) 0.71464(19) 0.0136(6) Uani 1 1 d . .
C37 C 0.7025(4) -0.1540(2) 0.6962(2) 0.0158(6) Uani 1 1 d . .
H37 H 0.729991 -0.182761 0.643726 0.019 Uiso 1 1 calc R U
C38 C 0.6866(4) -0.2096(2) 0.7534(2) 0.0167(7) Uani 1 1 d . .
H38 H 0.702789 -0.276474 0.740671 0.020 Uiso 1 1 calc R U
C39 C 0.6464(4) -0.1667(2) 0.8303(2) 0.0175(7) Uani 1 1 d . .
H39 H 0.634191 -0.205092 0.869698 0.021 Uiso 1 1 calc R U
C40 C 0.6242(4) -0.0693(2) 0.8501(2) 0.0156(6) Uani 1 1 d . .
H40 H 0.597835 -0.041294 0.903068 0.019 Uiso 1 1 calc R U
C41 C 0.6400(4) -0.0111(2) 0.79295(19) 0.0119(6) Uani 1 1 d . .
C42 C 0.6182(4) 0.0923(2) 0.80753(18) 0.0126(6) Uani 1 1 d . .

loop_
_atom_site_aniso_label
_atom_site_aniso_U_11
_atom_site_aniso_U_22
_atom_site_aniso_U_33
_atom_site_aniso_U_23
_atom_site_aniso_U_13
_atom_site_aniso_U_12
I1 0.01605(11) 0.01555(11) 0.01300(10) 0.00574(8) -0.00178(8) 0.00079(8)
I2 0.01473(10) 0.01864(11) 0.01109(10) 0.00215(8) 0.00363(8) 0.00458(8)
O1 0.0251(12) 0.0102(11) 0.0191(12) 0.0037(9) 0.0030(10) 0.0052(9)
O2 0.0201(11) 0.0110(11) 0.0173(11) 0.0032(9) 0.0085(9) 0.0062(9)
O3 0.0194(11) 0.0109(11) 0.0100(10) 0.0031(8) 0.0005(9) 0.0044(9)
O4 0.0305(13) 0.0205(12) 0.0122(11) 0.0029(9) -0.0010(10) 0.0094(10)
O5 0.0335(14) 0.0106(11) 0.0191(12) 0.0056(9) 0.0035(10) 0.0041(10)
O6 0.0228(12) 0.0132(11) 0.0154(11) -0.0020(9) -0.0052(9) 0.0003(9)
O7 0.0237(12) 0.0113(11) 0.0127(11) 0.0048(9) 0.0062(9) 0.0079(9)
O8 0.0482(16) 0.0177(12) 0.0167(12) 0.0074(10) 0.0172(11) 0.0164(11)
C1 0.0115(14) 0.0110(14) 0.0118(14) 0.0040(11) 0.0012(11) 0.0016(11)
C2 0.0104(14) 0.0120(14) 0.0115(14) 0.0049(12) 0.0027(11) 0.0017(11)
C3 0.0119(14) 0.0094(14) 0.0136(15) 0.0024(12) 0.0026(12) 0.0030(11)
C4 0.0103(14) 0.0108(14) 0.0120(14) 0.0038(11) 0.0004(11) 0.0014(11)
C5 0.0133(15) 0.0122(15) 0.0165(15) 0.0040(12) 0.0028(12) 0.0009(12)
C6 0.0181(16) 0.0166(16) 0.0149(16) -0.0001(13) 0.0048(13) -0.0010(13)
C7 0.0214(17) 0.0242(18) 0.0129(16) 0.0050(13) 0.0059(13) 0.0003(14)
C8 0.0256(18) 0.0194(17) 0.0149(16) 0.0108(13) 0.0020(13) -0.0006(14)
C9 0.0180(16) 0.0133(15) 0.0172(16) 0.0058(13) 0.0015(13) 0.0023(12)
C10 0.0106(14) 0.0120(15) 0.0140(15) 0.0057(12) 0.0005(11) 0.0021(11)
C11 0.0090(14) 0.0125(15) 0.0145(15) 0.0032(12) 0.0005(11) 0.0004(11)
C12 0.0217(17) 0.0157(16) 0.0211(17) 0.0003(13) 0.0076(14) 0.0061(13)
C13 0.0143(15) 0.0161(15) 0.0091(14) 0.0051(12) 0.0041(11) 0.0070(12)
C14 0.0171(15) 0.0251(17) 0.0112(15) 0.0114(13) 0.0046(12) 0.0105(13)
C15 0.0129(14) 0.0177(16) 0.0119(15) 0.0049(12) 0.0053(12) 0.0057(12)
C16 0.0181(16) 0.0218(17) 0.0160(16) 0.0110(13) 0.0072(13) 0.0096(13)
C17 0.0210(16) 0.0159(16) 0.0230(17) 0.0123(14) 0.0115(14) 0.0086(13)
C18 0.0196(16) 0.0099(15) 0.0236(17) 0.0053(13) 0.0112(13) 0.0056(12)
C19 0.0166(15) 0.0138(15) 0.0144(15) 0.0045(12) 0.0035(12) 0.0034(12)
C20 0.0124(14) 0.0147(15) 0.0153(15) 0.0065(12) 0.0074(12) 0.0036(12)
C21 0.0133(14) 0.0163(15) 0.0069(14) 0.0042(12) 0.0001(11) 0.0057(12)
C22 0.0118(14) 0.0132(15) 0.0127(15) 0.0032(12) 0.0045(12) 0.0023(11)
C23 0.0112(14) 0.0157(15) 0.0113(14) 0.0012(12) 0.0017(11) 0.0051(12)
C24 0.0124(14) 0.0141(15) 0.0113(14) 0.0054(12) 0.0018(11) 0.0034(11)
C25 0.0146(15) 0.0123(15) 0.0118(14) 0.0027(12) 0.0061(12) 0.0048(12)
C26 0.0159(15) 0.0124(15) 0.0140(15) 0.0021(12) 0.0043(12) 0.0060(12)
C27 0.0169(16) 0.0165(16) 0.0129(15) -0.0008(12) 0.0001(12) 0.0033(12)
C28 0.0207(17) 0.0241(18) 0.0109(15) 0.0043(13) 0.0010(13) 0.0087(13)
C29 0.0205(16) 0.0186(16) 0.0158(16) 0.0101(13) 0.0057(13) 0.0104(13)
C30 0.0166(15) 0.0113(15) 0.0128(15) 0.0019(12) 0.0043(12) 0.0030(12)
C31 0.0124(14) 0.0126(15) 0.0128(15) 0.0029(12) 0.0056(12) 0.0036(11)
C32 0.0163(15) 0.0126(15) 0.0137(15) 0.0024(12) 0.0074(12) 0.0021(12)
C33 0.036(2) 0.0173(18) 0.0189(18) -0.0015(14) -0.0018(15) -0.0050(15)
C34 0.0142(15) 0.0102(15) 0.0139(15) -0.0004(12) 0.0046(12) 0.0042(11)
C35 0.0178(15) 0.0118(15) 0.0149(15) 0.0025(12) 0.0038(12) 0.0045(12)
C36 0.0130(14) 0.0122(15) 0.0148(15) 0.0042(12) 0.0024(12) 0.0011(11)
C37 0.0150(15) 0.0128(15) 0.0197(16) 0.0044(13) 0.0040(13) 0.0033(12)
C38 0.0152(15) 0.0097(15) 0.0235(17) 0.0069(13) -0.0020(13) 0.0022(12)
C39 0.0123(15) 0.0171(16) 0.0224(17) 0.0115(13) -0.0015(13) -0.0011(12)
C40 0.0137(15) 0.0164(16) 0.0164(16) 0.0058(13) 0.0025(12) 0.0020(12)
C41 0.0088(14) 0.0116(14) 0.0130(15) 0.0033(12) -0.0010(11) 0.0003(11)
C42 0.0124(14) 0.0162(15) 0.0077(14) 0.0009(12) 0.0014(11) 0.0038(12)

loop_
_atom_type_symbol
_atom_type_description
_atom_type_scat_dispersion_real
_atom_type_scat_dispersion_imag
_atom_type_scat_source
C C 0.0033 0.0016 'International Tables Vol C Tables 4.2.6.8 and 6.1.1.4'
H H 0.0000 0.0000 'International Tables Vol C Tables 4.2.6.8 and 6.1.1.4'
I I -0.4742 1.8119 'International Tables Vol C Tables 4.2.6.8 and 6.1.1.4'
O O 0.0106 0.0060 'International Tables Vol C Tables 4.2.6.8 and 6.1.1.4'

loop_
_geom_angle_atom_site_label_1
_geom_angle_atom_site_label_2
_geom_angle_atom_site_label_3
_geom_angle
C11 O2 C12 115.4(2)
C14 O3 C13 124.0(2)
C32 O6 C33 114.6(3)
C35 O7 C34 123.3(2)
C2 C1 C10 108.4(3)
C2 C1 C11 125.1(3)
C10 C1 C11 126.5(3)
C1 C2 C3 109.9(3)
C1 C2 H2 125.1
C3 C2 H2 125.1
C2 C3 C4 108.1(3)
C2 C3 C13 123.7(3)
C4 C3 C13 128.0(3)
C5 C4 C3 125.4(3)
C5 C4 C10 127.4(3)
C3 C4 C10 107.1(3)
C6 C5 C4 129.1(3)
C6 C5 H5 115.5
C4 C5 H5 115.5
C5 C6 C7 128.4(3)
C5 C6 H6 115.8
C7 C6 H6 115.8
C8 C7 C6 129.4(3)
C8 C7 H7 115.3
C6 C7 H7 115.3
C7 C8 C9 129.6(3)
C7 C8 H8 115.2
C9 C8 H8 115.2
C10 C9 C8 128.5(3)
C10 C9 H9 115.8
C8 C9 H9 115.8
C9 C10 C1 126.4(3)
C9 C10 C4 127.2(3)
C1 C10 C4 106.4(2)
O1 C11 O2 122.8(3)
O1 C11 C1 126.2(3)
O2 C11 C1 111.0(2)
O2 C12 H12A 109.5
O2 C12 H12B 109.5
H12A C12 H12B 109.5
O2 C12 H12C 109.5
H12A C12 H12C 109.5
H12B C12 H12C 109.5
C21 C13 O3 120.0(3)
C21 C13 C3 130.2(3)
O3 C13 C3 109.7(2)
O4 C14 O3 117.1(3)
O4 C14 C15 126.5(3)
O3 C14 C15 116.4(3)
C16 C15 C20 120.7(3)
C16 C15 C14 118.4(3)
C20 C15 C14 120.8(3)
C17 C16 C15 119.7(3)
C17 C16 H16 120.2
C15 C16 H16 120.2
C16 C17 C18 120.3(3)
C16 C17 H17 119.8
C18 C17 H17 119.8
C19 C18 C17 120.3(3)
C19 C18 H18 119.8
C17 C18 H18 119.8
C18 C19 C20 120.3(3)
C18 C19 H19 119.8
C20 C19 H19 119.8
C19 C20 C15 118.6(3)
C19 C20 C21 124.0(3)
C15 C20 C21 117.3(3)
C13 C21 C20 121.4(3)
C13 C21 I1 119.4(2)
C20 C21 I1 119.1(2)
C23 C22 C31 108.3(3)
C23 C22 C32 125.4(3)
C31 C22 C32 126.3(3)
C24 C23 C22 110.4(3)
C24 C23 H23 124.8
C22 C23 H23 124.8
C23 C24 C25 108.0(3)
C23 C24 C34 126.4(3)
C25 C24 C34 125.5(3)
C26 C25 C24 125.5(3)
C26 C25 C31 127.6(3)
C24 C25 C31 106.8(3)
C25 C26 C27 128.8(3)
C25 C26 H26 115.6
C27 C26 H26 115.6
C28 C27 C26 128.9(3)
C28 C27 H27 115.6
C26 C27 H27 115.6
C27 C28 C29 129.3(3)
C27 C28 H28 115.4
C29 C28 H28 115.4
C30 C29 C28 129.2(3)
C30 C29 H29 115.4
C28 C29 H29 115.4
C29 C30 C31 128.6(3)
C29 C30 H30 115.7
C31 C30 H30 115.7
C30 C31 C22 126.2(3)
C30 C31 C25 127.4(3)
C22 C31 C25 106.4(3)
O5 C32 O6 122.7(3)
O5 C32 C22 126.5(3)
O6 C32 C22 110.7(3)
O6 C33 H33A 109.5
O6 C33 H33B 109.5
H33A C33 H33B 109.5
O6 C33 H33C 109.5
H33A C33 H33C 109.5
H33B C33 H33C 109.5
C42 C34 O7 120.5(3)
C42 C34 C24 130.0(3)
O7 C34 C24 109.4(2)
O8 C35 O7 117.0(3)
O8 C35 C36 126.0(3)
O7 C35 C36 117.0(3)
C37 C36 C41 120.8(3)
C37 C36 C35 118.7(3)
C41 C36 C35 120.5(3)
C38 C37 C36 120.4(3)
C38 C37 H37 119.8
C36 C37 H37 119.8
C37 C38 C39 119.4(3)
C37 C38 H38 120.3
C39 C38 H38 120.3
C40 C39 C38 121.0(3)
C40 C39 H39 119.5
C38 C39 H39 119.5
C39 C40 C41 120.7(3)
C39 C40 H40 119.7
C41 C40 H40 119.7
C40 C41 C36 117.7(3)
C40 C41 C42 125.0(3)
C36 C41 C42 117.3(3)
C34 C42 C41 121.1(3)
C34 C42 I2 118.9(2)
C41 C42 I2 120.0(2)

loop_
_geom_bond_atom_site_label_1
_geom_bond_atom_site_label_2
_geom_bond_distance
I1 C21 2.092(3)
I2 C42 2.100(3)
O1 C11 1.210(4)
O2 C11 1.349(4)
O2 C12 1.450(4)
O3 C14 1.372(4)
O3 C13 1.394(3)
O4 C14 1.196(4)
O5 C32 1.210(4)
O6 C32 1.353(4)
O6 C33 1.448(4)
O7 C35 1.372(4)
O7 C34 1.393(3)
O8 C35 1.204(4)
C1 C2 1.400(4)
C1 C10 1.421(4)
C1 C11 1.466(4)
C2 C3 1.406(4)
C2 H2 0.9500
C3 C4 1.411(4)
C3 C13 1.456(4)
C4 C5 1.393(4)
C4 C10 1.479(4)
C5 C6 1.392(4)
C5 H5 0.9500
C6 C7 1.393(5)
C6 H6 0.9500
C7 C8 1.379(5)
C7 H7 0.9500
C8 C9 1.397(4)
C8 H8 0.9500
C9 C10 1.388(4)
C9 H9 0.9500
C12 H12A 0.9800
C12 H12B 0.9800
C12 H12C 0.9800
C13 C21 1.344(4)
C14 C15 1.474(4)
C15 C16 1.393(4)
C15 C20 1.406(4)
C16 C17 1.381(5)
C16 H16 0.9500
C17 C18 1.389(5)
C17 H17 0.9500
C18 C19 1.389(4)
C18 H18 0.9500
C19 C20 1.398(4)
C19 H19 0.9500
C20 C21 1.463(4)
C22 C23 1.398(4)
C22 C31 1.413(4)
C22 C32 1.466(4)
C23 C24 1.388(4)
C23 H23 0.9500
C24 C25 1.420(4)
C24 C34 1.472(4)
C25 C26 1.391(4)
C25 C31 1.479(4)
C26 C27 1.393(4)
C26 H26 0.9500
C27 C28 1.388(4)
C27 H27 0.9500
C28 C29 1.394(5)
C28 H28 0.9500
C29 C30 1.391(4)
C29 H29 0.9500
C30 C31 1.394(4)
C30 H30 0.9500
C33 H33A 0.9800
C33 H33B 0.9800
C33 H33C 0.9800
C34 C42 1.341(4)
C35 C36 1.460(4)
C36 C37 1.391(4)
C36 C41 1.416(4)
C37 C38 1.376(4)
C37 H37 0.9500
C38 C39 1.395(5)
C38 H38 0.9500
C39 C40 1.380(4)
C39 H39 0.9500
C40 C41 1.402(4)
C40 H40 0.9500
C41 C42 1.461(4)

loop_
_geom_torsion_atom_site_label_1
_geom_torsion_atom_site_label_2
_geom_torsion_atom_site_label_3
_geom_torsion_atom_site_label_4
_geom_torsion
C10 C1 C2 C3 -1.1(3)
C11 C1 C2 C3 177.1(3)
C1 C2 C3 C4 3.2(3)
C1 C2 C3 C13 178.9(3)
C2 C3 C4 C5 171.5(3)
C13 C3 C4 C5 -4.0(5)
C2 C3 C4 C10 -3.9(3)
C13 C3 C4 C10 -179.4(3)
C3 C4 C5 C6 -178.9(3)
C10 C4 C5 C6 -4.5(5)
C4 C5 C6 C7 -3.1(6)
C5 C6 C7 C8 3.6(6)
C6 C7 C8 C9 2.0(6)
C7 C8 C9 C10 -2.7(6)
C8 C9 C10 C1 177.0(3)
C8 C9 C10 C4 -4.1(5)
C2 C1 C10 C9 177.7(3)
C11 C1 C10 C9 -0.4(5)
C2 C1 C10 C4 -1.3(3)
C11 C1 C10 C4 -179.5(3)
C5 C4 C10 C9 9.0(5)
C3 C4 C10 C9 -175.8(3)
C5 C4 C10 C1 -172.0(3)
C3 C4 C10 C1 3.2(3)
C12 O2 C11 O1 -2.1(4)
C12 O2 C11 C1 178.7(2)
C2 C1 C11 O1 -172.5(3)
C10 C1 C11 O1 5.3(5)
C2 C1 C11 O2 6.7(4)
C10 C1 C11 O2 -175.4(3)
C14 O3 C13 C21 2.0(4)
C14 O3 C13 C3 179.6(2)
C2 C3 C13 C21 126.9(4)
C4 C3 C13 C21 -58.3(5)
C2 C3 C13 O3 -50.3(4)
C4 C3 C13 O3 124.5(3)
C13 O3 C14 O4 179.7(3)
C13 O3 C14 C15 0.1(4)
O4 C14 C15 C16 -1.3(5)
O3 C14 C15 C16 178.3(3)
O4 C14 C15 C20 178.9(3)
O3 C14 C15 C20 -1.5(4)
C20 C15 C16 C17 0.0(5)
C14 C15 C16 C17 -179.8(3)
C15 C16 C17 C18 0.0(5)
C16 C17 C18 C19 -0.2(5)
C17 C18 C19 C20 0.3(5)
C18 C19 C20 C15 -0.3(4)
C18 C19 C20 C21 178.6(3)
C16 C15 C20 C19 0.1(4)
C14 C15 C20 C19 179.9(3)
C16 C15 C20 C21 -178.8(3)
C14 C15 C20 C21 1.0(4)
O3 C13 C21 C20 -2.6(4)
C3 C13 C21 C20 -179.6(3)
O3 C13 C21 I1 173.6(2)
C3 C13 C21 I1 -3.4(4)
C19 C20 C21 C13 -177.8(3)
C15 C20 C21 C13 1.1(4)
C19 C20 C21 I1 6.1(4)
C15 C20 C21 I1 -175.0(2)
C31 C22 C23 C24 0.0(3)
C32 C22 C23 C24 -179.8(3)
C22 C23 C24 C25 -0.1(3)
C22 C23 C24 C34 175.7(3)
C23 C24 C25 C26 -177.1(3)
C34 C24 C25 C26 6.9(5)
C23 C24 C25 C31 0.2(3)
C34 C24 C25 C31 -175.7(3)
C24 C25 C26 C27 176.8(3)
C31 C25 C26 C27 0.1(5)
C25 C26 C27 C28 3.5(6)
C26 C27 C28 C29 -0.8(6)
C27 C28 C29 C30 -3.8(6)
C28 C29 C30 C31 2.6(6)
C29 C30 C31 C22 -179.0(3)
C29 C30 C31 C25 2.7(5)
C23 C22 C31 C30 -178.5(3)
C32 C22 C31 C30 1.3(5)
C23 C22 C31 C25 0.1(3)
C32 C22 C31 C25 179.9(3)
C26 C25 C31 C30 -4.4(5)
C24 C25 C31 C30 178.4(3)
C26 C25 C31 C22 177.1(3)
C24 C25 C31 C22 -0.1(3)
C33 O6 C32 O5 0.9(4)
C33 O6 C32 C22 -179.7(3)
C23 C22 C32 O5 -178.3(3)
C31 C22 C32 O5 1.9(5)
C23 C22 C32 O6 2.3(4)
C31 C22 C32 O6 -177.5(3)
C35 O7 C34 C42 -3.1(4)
C35 O7 C34 C24 176.8(3)
C23 C24 C34 C42 55.0(5)
C25 C24 C34 C42 -129.8(4)
C23 C24 C34 O7 -124.9(3)
C25 C24 C34 O7 50.3(4)
C34 O7 C35 O8 -174.7(3)
C34 O7 C35 C36 6.0(4)
O8 C35 C36 C37 -2.5(5)
O7 C35 C36 C37 176.7(3)
O8 C35 C36 C41 175.8(3)
O7 C35 C36 C41 -5.0(4)
C41 C36 C37 C38 1.0(5)
C35 C36 C37 C38 179.3(3)
C36 C37 C38 C39 -0.1(5)
C37 C38 C39 C40 -0.6(5)
C38 C39 C40 C41 0.5(5)
C39 C40 C41 C36 0.3(4)
C39 C40 C41 C42 179.7(3)
C37 C36 C41 C40 -1.1(4)
C35 C36 C41 C40 -179.4(3)
C37 C36 C41 C42 179.5(3)
C35 C36 C41 C42 1.2(4)
O7 C34 C42 C41 -1.1(4)
C24 C34 C42 C41 179.1(3)
O7 C34 C42 I2 177.8(2)
C24 C34 C42 I2 -2.0(5)
C40 C41 C42 C34 -177.5(3)
C36 C41 C42 C34 1.9(4)
C40 C41 C42 I2 3.6(4)
C36 C41 C42 I2 -177.0(2)
